data_7006725
loop_
_publ_author_name
'Chmura, Amanda J.'
'Davidson, Matthew G.'
'Jones, Matthew D.'
'Lunn, Matthew D.'
'Mahon, Mary F.'

_publ_section_title
;
 Group 4 complexes of amine bis(phenolate)s and their application for
 the ring opening polymerisation of cyclic esters.
;
_journal_issue 7
_journal_name_full 'Dalton transactions (Cambridge, England : 2003)'
_journal_page_first 887
_journal_page_last 889
_journal_paper_doi 10.1039/b513345a
_journal_year 2006
_chemical_formula_moiety 'C38 H46 N2 O4 Ti, 4(C H2 Cl2)'
_chemical_formula_sum 'C42 H54 Cl8 N2 O4 Ti'
_chemical_formula_weight 982.37
_chemical_name_systematic
;
?
;
_space_group_IT_number 15
_symmetry_cell_setting monoclinic
_symmetry_space_group_name_Hall '-C 2yc'
_symmetry_space_group_name_H-M 'C 1 2/c 1'
_atom_sites_solution_hydrogens geom
_atom_sites_solution_primary direct
_atom_sites_solution_secondary difmap
_audit_creation_method SHELXL-97
_cell_angle_alpha 90.00
_cell_angle_beta 101.1740(10)
_cell_angle_gamma 90.00
_cell_formula_units_Z 4
_cell_length_a 18.6050(3)
_cell_length_b 14.5310(3)
_cell_length_c 17.5150(3)
_cell_measurement_reflns_used 21644
_cell_measurement_temperature 150(2)
_cell_measurement_theta_max 25.06
_cell_measurement_theta_min 3.56
_cell_volume 4645.40(15)
_computing_cell_refinement 'HKL Scalepack (Otwinski & Minor, 1997)'
_computing_data_collection 'Collect (Nonius BV, 1997-2000)'
_computing_data_reduction 'HKL Denzo & Scalepack (Otwinski & Minor 1997)'
_computing_molecular_graphics 'Ortep-3 for Windows (Farrugia, 1997)'
_computing_publication_material 'WinGX publication routines (Farrugia, 1999)'
_computing_structure_refinement 'SHELXL-97 (Sheldrick, 1997)'
_computing_structure_solution
;
SIR97- Altomare A., Burla M.C., Camalli M., Cascarano G.L., Giacovazzo C. ,
Guagliardi A., Moliterni A.G.G., Polidori G.,Spagna R.
(1999) J. Appl. Cryst. 32, 115-119.
;
_diffrn_ambient_temperature 150(2)
_diffrn_measured_fraction_theta_full 0.991
_diffrn_measured_fraction_theta_max 0.991
_diffrn_measurement_device_type 'Nonius Kapp CCD'
_diffrn_measurement_method CCD
_diffrn_radiation_monochromator graphite
_diffrn_radiation_source 'fine-focus sealed tube'
_diffrn_radiation_type MoK\a
_diffrn_radiation_wavelength 0.71073
_diffrn_reflns_av_R_equivalents 0.0511
_diffrn_reflns_av_sigmaI/netI 0.0299
_diffrn_reflns_limit_h_max 18
_diffrn_reflns_limit_h_min -22
_diffrn_reflns_limit_k_max 17
_diffrn_reflns_limit_k_min -17
_diffrn_reflns_limit_l_max 20
_diffrn_reflns_limit_l_min -20
_diffrn_reflns_number 21644
_diffrn_reflns_theta_full 25.06
_diffrn_reflns_theta_max 25.06
_diffrn_reflns_theta_min 3.56
_exptl_absorpt_coefficient_mu 0.686
_exptl_absorpt_correction_type none
_exptl_crystal_colour red
_exptl_crystal_density_diffrn 1.405
_exptl_crystal_density_meas ?
_exptl_crystal_density_method .
_exptl_crystal_description plate
_exptl_crystal_F_000 2040
_exptl_crystal_size_max 0.25
_exptl_crystal_size_mid 0.20
_exptl_crystal_size_min 0.20
_refine_diff_density_max 0.389
_refine_diff_density_min -1.075
_refine_diff_density_rms 0.115
_refine_ls_extinction_method none
_refine_ls_goodness_of_fit_ref 1.123
_refine_ls_hydrogen_treatment constr
_refine_ls_matrix_type full
_refine_ls_number_parameters 282
_refine_ls_number_reflns 4086
_refine_ls_number_restraints 0
_refine_ls_restrained_S_all 1.123
_refine_ls_R_factor_all 0.0719
_refine_ls_R_factor_gt 0.0656
_refine_ls_shift/su_max 0.059
_refine_ls_shift/su_mean 0.002
_refine_ls_structure_factor_coef Fsqd
_refine_ls_weighting_details 'calc w=1/[\s^2^(Fo^2^)+(0.0773P)^2^+25.6918P] where P=(Fo^2^+2Fc^2^)/3'
_refine_ls_weighting_scheme calc
_refine_ls_wR_factor_gt 0.1846
_refine_ls_wR_factor_ref 0.1893
_reflns_number_gt 3731
_reflns_number_total 4086
_reflns_threshold_expression >2sigma(I)
_cod_data_source_file b513345a.txt
_cod_data_source_block Ti(1a)2
_cod_original_sg_symbol_H-M C2/c
_cod_database_code 7006725

loop_
_symmetry_equiv_pos_as_xyz
'x, y, z'
'-x, y, -z+1/2'
'x+1/2, y+1/2, z'
'-x+1/2, y+1/2, -z+1/2'
'-x, -y, -z'
'x, -y, z-1/2'
'-x+1/2, -y+1/2, -z'
'x+1/2, -y+1/2, z-1/2'

loop_
_atom_site_label
_atom_site_type_symbol
_atom_site_fract_x
_atom_site_fract_y
_atom_site_fract_z
_atom_site_U_iso_or_equiv
_atom_site_adp_type
_atom_site_occupancy
_atom_site_symmetry_multiplicity
_atom_site_calc_flag
_atom_site_refinement_flags
_atom_site_disorder_assembly
_atom_site_disorder_group
Ti1 Ti 0.0000 0.18377(6) 0.2500 0.0244(3) Uani 1 2 d S . .
O1 O -0.07244(14) 0.27558(18) 0.24830(15) 0.0302(6) Uani 1 1 d . . .
N1 N 0.00765(16) 0.1842(2) 0.38058(18) 0.0264(7) Uani 1 1 d . . .
C1 C -0.08136(19) 0.3438(3) 0.2982(2) 0.0278(8) Uani 1 1 d . . .
Cl2 Cl 0.28463(8) 0.23548(10) 0.24575(9) 0.0650(4) Uani 1 1 d . . .
O2 O 0.07322(14) 0.09308(18) 0.27327(15) 0.0318(6) Uani 1 1 d . . .
C2 C -0.0966(2) 0.4341(3) 0.2721(2) 0.0314(8) Uani 1 1 d . . .
Cl3 Cl 0.27734(7) 0.30252(11) 0.40213(8) 0.0627(4) Uani 1 1 d . . .
C3 C -0.1038(2) 0.5011(3) 0.3277(2) 0.0352(9) Uani 1 1 d . . .
H3 H -0.1139 0.5627 0.3109 0.042 Uiso 1 1 calc R . .
Cl4 Cl 0.53443(9) 0.33584(15) 0.13679(10) 0.0789(5) Uani 1 1 d . . .
C4 C -0.0967(2) 0.4811(3) 0.4059(3) 0.0370(9) Uani 1 1 d . . .
Cl5 Cl 0.44005(19) 0.18847(17) 0.14955(18) 0.0768(11) Uani 0.715(8) 1 d P A 1
C5 C -0.0825(2) 0.3900(3) 0.4304(2) 0.0357(9) Uani 1 1 d . . .
H5 H -0.0779 0.3748 0.4839 0.043 Uiso 1 1 calc R . .
C6 C -0.0751(2) 0.3214(3) 0.3768(2) 0.0304(8) Uani 1 1 d . . .
C7 C -0.1050(2) 0.4576(3) 0.1873(2) 0.0393(10) Uani 1 1 d . . .
H7A H -0.0591 0.4445 0.1699 0.059 Uiso 1 1 calc R . .
H7B H -0.1169 0.5230 0.1797 0.059 Uiso 1 1 calc R . .
H7C H -0.1445 0.4205 0.1571 0.059 Uiso 1 1 calc R . .
C8 C -0.1059(3) 0.5555(4) 0.4642(3) 0.0500(12) Uani 1 1 d . . .
H8A H -0.0931 0.6154 0.4449 0.075 Uiso 1 1 calc R . .
H8B H -0.0736 0.5424 0.5143 0.075 Uiso 1 1 calc R . .
H8C H -0.1569 0.5567 0.4712 0.075 Uiso 1 1 calc R . .
C9 C -0.0621(2) 0.2226(3) 0.4000(2) 0.0309(8) Uani 1 1 d . . .
H9A H -0.1040 0.1853 0.3734 0.037 Uiso 1 1 calc R . .
H9B H -0.0598 0.2170 0.4568 0.037 Uiso 1 1 calc R . .
C10 C 0.0708(2) 0.2387(3) 0.4225(2) 0.0310(8) Uani 1 1 d . . .
H10A H 0.0733 0.2334 0.4787 0.046 Uiso 1 1 calc R . .
H10B H 0.0644 0.3035 0.4070 0.046 Uiso 1 1 calc R . .
H10C H 0.1162 0.2152 0.4094 0.046 Uiso 1 1 calc R . .
C11 C 0.0149(2) 0.0873(3) 0.4099(2) 0.0302(8) Uani 1 1 d . . .
H11A H -0.0258 0.0503 0.3802 0.036 Uiso 1 1 calc R . .
H11B H 0.0098 0.0869 0.4652 0.036 Uiso 1 1 calc R . .
C12 C 0.0870(2) 0.0421(3) 0.4035(2) 0.0314(8) Uani 1 1 d . . .
C13 C 0.1286(2) -0.0039(3) 0.4668(3) 0.0372(9) Uani 1 1 d . . .
H13 H 0.1135 -0.0028 0.5156 0.045 Uiso 1 1 calc R . .
C14 C 0.1919(2) -0.0512(3) 0.4596(3) 0.0403(10) Uani 1 1 d . . .
C15 C 0.2123(2) -0.0522(3) 0.3872(3) 0.0392(10) Uani 1 1 d . . .
H15 H 0.2545 -0.0861 0.3813 0.047 Uiso 1 1 calc R . .
C16 C 0.1732(2) -0.0053(3) 0.3231(2) 0.0324(9) Uani 1 1 d . . .
C17 C 0.1102(2) 0.0437(3) 0.3325(2) 0.0292(8) Uani 1 1 d . . .
C18 C 0.1956(2) -0.0060(3) 0.2450(3) 0.0395(10) Uani 1 1 d . . .
H18A H 0.2446 -0.0330 0.2503 0.059 Uiso 1 1 calc R . .
H18B H 0.1963 0.0571 0.2256 0.059 Uiso 1 1 calc R . .
H18C H 0.1605 -0.0427 0.2083 0.059 Uiso 1 1 calc R . .
C19 C 0.2368(3) -0.1023(4) 0.5288(3) 0.0554(13) Uani 1 1 d . . .
H19A H 0.2329 -0.0701 0.5771 0.083 Uiso 1 1 calc R . .
H19B H 0.2882 -0.1045 0.5235 0.083 Uiso 1 1 calc R . .
H19C H 0.2180 -0.1652 0.5305 0.083 Uiso 1 1 calc R . .
C20 C 0.2434(3) 0.2215(4) 0.3276(3) 0.0567(14) Uani 1 1 d . . .
H20A H 0.2529 0.1584 0.3484 0.068 Uiso 1 1 calc R . .
H20B H 0.1897 0.2292 0.3115 0.068 Uiso 1 1 calc R . .
C21 C 0.4452(4) 0.3078(6) 0.1482(5) 0.0417(18) Uani 0.715(8) 1 d P A 1
H21A H 0.4355 0.3337 0.1975 0.050 Uiso 0.715(8) 1 calc PR A 1
H21B H 0.4087 0.3330 0.1045 0.050 Uiso 0.715(8) 1 calc PR A 1
Cl5' Cl 0.3913(5) 0.2209(5) 0.1055(4) 0.078(3) Uani 0.285(8) 1 d P A 2
C21' C 0.479(4) 0.280(3) 0.163(3) 0.18(3) Uani 0.285(8) 1 d P A 2
H21C H 0.4620 0.3181 0.2024 0.215 Uiso 0.285(8) 1 calc PR A 2
H21D H 0.5076 0.2289 0.1925 0.215 Uiso 0.285(8) 1 calc PR A 2

loop_
_atom_site_aniso_label
_atom_site_aniso_U_11
_atom_site_aniso_U_22
_atom_site_aniso_U_33
_atom_site_aniso_U_23
_atom_site_aniso_U_13
_atom_site_aniso_U_12
Ti1 0.0234(5) 0.0215(5) 0.0304(5) 0.000 0.0107(4) 0.000
O1 0.0303(14) 0.0294(14) 0.0311(14) -0.0034(11) 0.0069(11) 0.0064(11)
N1 0.0230(15) 0.0241(16) 0.0353(17) 0.0034(13) 0.0134(13) 0.0032(12)
C1 0.0214(17) 0.0276(19) 0.035(2) -0.0045(15) 0.0078(14) 0.0023(14)
Cl2 0.0635(8) 0.0556(8) 0.0834(10) -0.0012(7) 0.0331(7) -0.0133(6)
O2 0.0306(14) 0.0299(14) 0.0383(15) 0.0040(11) 0.0149(11) 0.0093(11)
C2 0.0253(18) 0.0261(19) 0.042(2) -0.0035(16) 0.0051(16) 0.0045(15)
Cl3 0.0459(7) 0.0804(10) 0.0602(8) 0.0116(7) 0.0062(6) -0.0045(6)
C3 0.0273(19) 0.029(2) 0.048(2) -0.0054(17) 0.0035(17) 0.0057(16)
Cl4 0.0534(8) 0.1082(14) 0.0754(10) -0.0058(9) 0.0137(7) 0.0004(8)
C4 0.0240(19) 0.037(2) 0.048(2) -0.0154(19) 0.0026(17) 0.0050(16)
Cl5 0.098(2) 0.0563(13) 0.0803(19) -0.0101(12) 0.0288(17) -0.0158(13)
C5 0.0262(19) 0.047(2) 0.035(2) -0.0091(18) 0.0068(16) 0.0047(17)
C6 0.0219(18) 0.034(2) 0.036(2) -0.0034(16) 0.0080(15) 0.0042(15)
C7 0.041(2) 0.034(2) 0.044(2) 0.0041(18) 0.0109(19) 0.0090(18)
C8 0.044(3) 0.049(3) 0.054(3) -0.021(2) 0.005(2) 0.009(2)
C9 0.0253(18) 0.035(2) 0.036(2) -0.0004(16) 0.0148(15) 0.0039(16)
C10 0.0279(19) 0.034(2) 0.0310(19) 0.0012(16) 0.0057(15) 0.0002(16)
C11 0.0277(19) 0.0279(19) 0.039(2) 0.0057(16) 0.0151(16) 0.0009(15)
C12 0.0250(18) 0.0287(19) 0.042(2) 0.0026(16) 0.0103(16) 0.0002(15)
C13 0.031(2) 0.039(2) 0.043(2) 0.0043(18) 0.0117(17) -0.0019(18)
C14 0.030(2) 0.041(2) 0.049(2) 0.0046(19) 0.0034(18) -0.0010(18)
C15 0.0223(19) 0.039(2) 0.056(3) 0.001(2) 0.0083(18) -0.0002(17)
C16 0.0219(18) 0.030(2) 0.046(2) -0.0024(17) 0.0091(16) -0.0025(15)
C17 0.0251(18) 0.0260(19) 0.038(2) -0.0011(16) 0.0093(15) -0.0018(15)
C18 0.029(2) 0.041(2) 0.050(2) -0.0051(19) 0.0134(18) 0.0037(18)
C19 0.039(2) 0.064(3) 0.061(3) 0.011(3) 0.006(2) 0.012(2)
C20 0.034(2) 0.068(3) 0.067(3) 0.019(3) 0.007(2) -0.011(2)
C21 0.031(3) 0.034(4) 0.058(4) 0.001(3) 0.003(3) 0.008(3)
Cl5' 0.097(6) 0.066(4) 0.076(5) -0.026(3) 0.032(4) -0.028(4)
C21' 0.33(8) 0.05(2) 0.13(3) -0.01(2) -0.04(4) -0.04(3)

loop_
_atom_type_symbol
_atom_type_description
_atom_type_scat_dispersion_real
_atom_type_scat_dispersion_imag
_atom_type_scat_source
C C 0.0033 0.0016 'International Tables Vol C Tables 4.2.6.8 and 6.1.1.4'
H H 0.0000 0.0000 'International Tables Vol C Tables 4.2.6.8 and 6.1.1.4'
O O 0.0106 0.0060 'International Tables Vol C Tables 4.2.6.8 and 6.1.1.4'
N N 0.0061 0.0033 'International Tables Vol C Tables 4.2.6.8 and 6.1.1.4'
Ti Ti 0.2776 0.4457 'International Tables Vol C Tables 4.2.6.8 and 6.1.1.4'
Cl Cl 0.1484 0.1585 'International Tables Vol C Tables 4.2.6.8 and 6.1.1.4'

loop_
_geom_angle_atom_site_label_1
_geom_angle_atom_site_label_2
_geom_angle_atom_site_label_3
_geom_angle
_geom_angle_site_symmetry_1
_geom_angle_site_symmetry_3
_geom_angle_publ_flag
O2 Ti1 O2 91.13(17) 2 . ?
O2 Ti1 O1 168.58(11) 2 2 ?
O2 Ti1 O1 90.39(12) . 2 ?
O2 Ti1 O1 90.39(12) 2 . ?
O2 Ti1 O1 168.58(11) . . ?
O1 Ti1 O1 90.35(17) 2 . ?
O2 Ti1 N1 97.00(11) 2 . ?
O2 Ti1 N1 83.22(11) . . ?
O1 Ti1 N1 94.42(11) 2 . ?
O1 Ti1 N1 85.36(11) . . ?
O2 Ti1 N1 83.22(11) 2 2 ?
O2 Ti1 N1 97.00(11) . 2 ?
O1 Ti1 N1 85.36(11) 2 2 ?
O1 Ti1 N1 94.42(11) . 2 ?
N1 Ti1 N1 179.69(16) . 2 ?
C21' Cl4 C21 25(2) . . ?
C1 O1 Ti1 133.0(2) . . ?
C17 O2 Ti1 141.7(2) . . ?
O1 C1 C6 118.0(3) . . ?
O1 C1 C2 121.2(3) . . ?
C6 C1 C2 120.8(3) . . ?
C10 N1 C11 108.8(3) . . ?
C10 N1 C9 108.8(3) . . ?
C11 N1 C9 107.1(3) . . ?
C10 N1 Ti1 112.9(2) . . ?
C11 N1 Ti1 109.2(2) . . ?
C9 N1 Ti1 109.9(2) . . ?
N1 C10 H10A 109.5 . . ?
N1 C10 H10B 109.5 . . ?
H10A C10 H10B 109.5 . . ?
N1 C10 H10C 109.5 . . ?
H10A C10 H10C 109.5 . . ?
H10B C10 H10C 109.5 . . ?
C17 C12 C13 119.8(4) . . ?
C17 C12 C11 119.4(3) . . ?
C13 C12 C11 120.8(4) . . ?
O2 C17 C12 120.0(3) . . ?
O2 C17 C16 119.6(3) . . ?
C12 C17 C16 120.4(4) . . ?
C6 C5 C4 120.4(4) . . ?
C6 C5 H5 119.8 . . ?
C4 C5 H5 119.8 . . ?
N1 C11 C12 113.8(3) . . ?
N1 C11 H11A 108.8 . . ?
C12 C11 H11A 108.8 . . ?
N1 C11 H11B 108.8 . . ?
C12 C11 H11B 108.8 . . ?
H11A C11 H11B 107.7 . . ?
C1 C2 C3 117.6(4) . . ?
C1 C2 C7 120.8(3) . . ?
C3 C2 C7 121.6(4) . . ?
C4 C3 C2 122.7(4) . . ?
C4 C3 H3 118.7 . . ?
C2 C3 H3 118.7 . . ?
C3 C4 C5 118.5(4) . . ?
C3 C4 C8 121.1(4) . . ?
C5 C4 C8 120.4(4) . . ?
C14 C13 C12 121.0(4) . . ?
C14 C13 H13 119.5 . . ?
C12 C13 H13 119.5 . . ?
C15 C16 C17 118.0(4) . . ?
C15 C16 C18 122.4(4) . . ?
C17 C16 C18 119.6(4) . . ?
C14 C15 C16 122.5(4) . . ?
C14 C15 H15 118.7 . . ?
C16 C15 H15 118.7 . . ?
C16 C18 H18A 109.5 . . ?
C16 C18 H18B 109.5 . . ?
H18A C18 H18B 109.5 . . ?
C16 C18 H18C 109.5 . . ?
H18A C18 H18C 109.5 . . ?
H18B C18 H18C 109.5 . . ?
C6 C9 N1 113.1(3) . . ?
C6 C9 H9A 109.0 . . ?
N1 C9 H9A 109.0 . . ?
C6 C9 H9B 109.0 . . ?
N1 C9 H9B 109.0 . . ?
H9A C9 H9B 107.8 . . ?
C5 C6 C1 119.9(4) . . ?
C5 C6 C9 122.2(4) . . ?
C1 C6 C9 117.9(3) . . ?
C2 C7 H7A 109.5 . . ?
C2 C7 H7B 109.5 . . ?
H7A C7 H7B 109.5 . . ?
C2 C7 H7C 109.5 . . ?
H7A C7 H7C 109.5 . . ?
H7B C7 H7C 109.5 . . ?
C4 C8 H8A 109.5 . . ?
C4 C8 H8B 109.5 . . ?
H8A C8 H8B 109.5 . . ?
C4 C8 H8C 109.5 . . ?
H8A C8 H8C 109.5 . . ?
H8B C8 H8C 109.5 . . ?
C15 C14 C13 118.2(4) . . ?
C15 C14 C19 121.1(4) . . ?
C13 C14 C19 120.7(4) . . ?
Cl2 C20 Cl3 111.8(3) . . ?
Cl2 C20 H20A 109.3 . . ?
Cl3 C20 H20A 109.3 . . ?
Cl2 C20 H20B 109.3 . . ?
Cl3 C20 H20B 109.3 . . ?
H20A C20 H20B 107.9 . . ?
C14 C19 H19A 109.5 . . ?
C14 C19 H19B 109.5 . . ?
H19A C19 H19B 109.5 . . ?
C14 C19 H19C 109.5 . . ?
H19A C19 H19C 109.5 . . ?
H19B C19 H19C 109.5 . . ?
Cl5 C21 Cl4 106.8(4) . . ?
Cl5 C21 H21A 110.4 . . ?
Cl4 C21 H21A 110.4 . . ?
Cl5 C21 H21B 110.4 . . ?
Cl4 C21 H21B 110.4 . . ?
H21A C21 H21B 108.6 . . ?
Cl4 C21' Cl5' 131(3) . . ?
Cl4 C21' H21C 104.4 . . ?
Cl5' C21' H21C 104.4 . . ?
Cl4 C21' H21D 104.5 . . ?
Cl5' C21' H21D 104.5 . . ?
H21C C21' H21D 105.6 . . ?

loop_
_geom_bond_atom_site_label_1
_geom_bond_atom_site_label_2
_geom_bond_distance
_geom_bond_site_symmetry_2
_geom_bond_publ_flag
Ti1 O2 1.882(3) 2 ?
Ti1 O2 1.882(3) . ?
Ti1 O1 1.892(3) 2 ?
Ti1 O1 1.892(3) . ?
Ti1 N1 2.264(3) . ?
Ti1 N1 2.264(3) 2 ?
Cl2 C20 1.764(5) . ?
Cl3 C20 1.780(6) . ?
Cl4 C21' 1.45(6) . ?
Cl4 C21 1.757(7) . ?
Cl5 C21 1.737(8) . ?
O1 C1 1.352(4) . ?
O2 C17 1.337(5) . ?
C1 C6 1.397(6) . ?
C1 C2 1.401(5) . ?
N1 C10 1.487(5) . ?
N1 C11 1.496(5) . ?
N1 C9 1.510(4) . ?
C10 H10A 0.9800 . ?
C10 H10B 0.9800 . ?
C10 H10C 0.9800 . ?
C12 C17 1.393(6) . ?
C12 C13 1.394(6) . ?
C12 C11 1.517(5) . ?
C17 C16 1.408(5) . ?
C5 C6 1.394(6) . ?
C5 C4 1.402(6) . ?
C5 H5 0.9500 . ?
C11 H11A 0.9900 . ?
C11 H11B 0.9900 . ?
C2 C3 1.402(6) . ?
C2 C7 1.501(6) . ?
C3 C4 1.381(6) . ?
C3 H3 0.9500 . ?
C4 C8 1.519(6) . ?
C13 C14 1.391(6) . ?
C13 H13 0.9500 . ?
C16 C15 1.392(6) . ?
C16 C18 1.505(6) . ?
C15 C14 1.391(6) . ?
C15 H15 0.9500 . ?
C18 H18A 0.9800 . ?
C18 H18B 0.9800 . ?
C18 H18C 0.9800 . ?
C9 C6 1.500(6) . ?
C9 H9A 0.9900 . ?
C9 H9B 0.9900 . ?
C7 H7A 0.9800 . ?
C7 H7B 0.9800 . ?
C7 H7C 0.9800 . ?
C8 H8A 0.9800 . ?
C8 H8B 0.9800 . ?
C8 H8C 0.9800 . ?
C14 C19 1.525(6) . ?
C20 H20A 0.9900 . ?
C20 H20B 0.9900 . ?
C19 H19A 0.9800 . ?
C19 H19B 0.9800 . ?
C19 H19C 0.9800 . ?
C21 H21A 0.9900 . ?
C21 H21B 0.9900 . ?
Cl5' C21' 1.95(6) . ?
C21' H21C 0.9900 . ?
C21' H21D 0.9900 . ?
